data_4118144
loop_
_publ_author_name
'Jianfeng Li'
'Bruce C. Noll'
'Allen G. Oliver'
'W. Robert Scheidt'

_publ_section_title
;
 Structural Insights into Ligand Dynamics: Correlated Oxygen and Picket
 Motion in Oxycobalt Picket Fence Porphyrins
;
_journal_name_full 'Journal of the American Chemical Society'
_journal_page_first 10595
_journal_page_last 10606
_journal_paper_doi 10.1021/ja303475a
_journal_volume 134
_journal_year 2012
_chemical_formula_moiety 'C68 H70 Co N10 O4.6, 1.8(C2 H6 O)'
_chemical_formula_sum 'C71.6 H80.8 Co N10 O6.4'
_chemical_formula_weight 1242.79
_chemical_name_common '[Co(TpivPP)(2-MeIm)0.3(O2)]1.8EtOH'
_chemical_name_systematic
; 
 ? 
;
_space_group_IT_number 15
_space_group_name_Hall '-C 2yc'
_symmetry_cell_setting monoclinic
_symmetry_space_group_name_Hall '-C 2yc'
_symmetry_space_group_name_H-M 'C 1 2/c 1'
_atom_sites_solution_hydrogens geom
_atom_sites_solution_primary direct
_atom_sites_solution_secondary difmap
_audit_creation_method SHELXL-97
_cell_angle_alpha 90.00
_cell_angle_beta 91.6660(10)
_cell_angle_gamma 90.00
_cell_formula_units_Z 4
_cell_length_a 18.9063(5)
_cell_length_b 19.6633(5)
_cell_length_c 18.3473(5)
_cell_measurement_reflns_used 9967
_cell_measurement_temperature 300(2)
_cell_measurement_theta_max 23.2495
_cell_measurement_theta_min 2.6513
_cell_volume 6817.9(3)
_computing_cell_refinement 'APEX2/SAINT (Bruker, 2007)'
_computing_data_collection 'APEX2 (Bruker, 2008)'
_computing_data_reduction 'SAINT/XPREP (Bruker, 2007; Sheldrick, 2008)'
_computing_molecular_graphics 'XP (Sheldrick, 2008)'
_computing_publication_material 'XCIF (Sheldrick, 2008)/enCIFer (CCDC, 2005)'
_computing_structure_refinement 'XL (Sheldrick, 2008)'
_computing_structure_solution 'XS (Sheldrick, 2008)'
_diffrn_ambient_temperature 300(2)
_diffrn_measured_fraction_theta_full 0.988
_diffrn_measured_fraction_theta_max 0.988
_diffrn_measurement_device_type 'Brucker d8 ApexII CCD diffractometer'
_diffrn_measurement_method '\f and \w scans'
_diffrn_radiation_monochromator graphite
_diffrn_radiation_source 'fine-focus sealed tube'
_diffrn_radiation_type MoK\a
_diffrn_radiation_wavelength 0.71073
_diffrn_reflns_av_R_equivalents 0.0443
_diffrn_reflns_av_sigmaI/netI 0.0408
_diffrn_reflns_limit_h_max 26
_diffrn_reflns_limit_h_min -26
_diffrn_reflns_limit_k_max 28
_diffrn_reflns_limit_k_min -28
_diffrn_reflns_limit_l_max 26
_diffrn_reflns_limit_l_min -26
_diffrn_reflns_number 59647
_diffrn_reflns_theta_full 30.65
_diffrn_reflns_theta_max 30.65
_diffrn_reflns_theta_min 1.49
_exptl_absorpt_coefficient_mu 0.310
_exptl_absorpt_correction_T_max 0.9520
_exptl_absorpt_correction_T_min 0.8939
_exptl_absorpt_correction_type multi-scan
_exptl_absorpt_process_details 'Sheldrick, G. M. (2008) SADABS. University of G\"ottingen, Germany.'
_exptl_crystal_colour black
_exptl_crystal_density_diffrn 1.211
_exptl_crystal_description block
_exptl_crystal_F_000 2634
_exptl_crystal_size_max 0.37
_exptl_crystal_size_mid 0.21
_exptl_crystal_size_min 0.16
_refine_diff_density_max 0.585
_refine_diff_density_min -0.470
_refine_diff_density_rms 0.066
_refine_ls_extinction_method none
_refine_ls_goodness_of_fit_ref 1.024
_refine_ls_hydrogen_treatment constr
_refine_ls_matrix_type full
_refine_ls_number_parameters 456
_refine_ls_number_reflns 10430
_refine_ls_number_restraints 39
_refine_ls_restrained_S_all 1.031
_refine_ls_R_factor_all 0.1219
_refine_ls_R_factor_gt 0.0758
_refine_ls_shift/su_max 0.003
_refine_ls_shift/su_mean 0.000
_refine_ls_structure_factor_coef Fsqd
_refine_ls_weighting_details 'calc w=1/[\s^2^(Fo^2^)+(0.1475P)^2^+3.8978P] where P=(Fo^2^+2Fc^2^)/3'
_refine_ls_weighting_scheme calc
_refine_ls_wR_factor_gt 0.2301
_refine_ls_wR_factor_ref 0.2646
_reflns_number_gt 6200
_reflns_number_total 10430
_reflns_threshold_expression >2sigma(I)
_cod_data_source_file ja303475a_si_010.cif
_cod_data_source_block jfli-d8-002-300-0m
_cod_original_formula_sum 'C71.60 H80.80 Co N10 O6.40'
_cod_database_code 4118144

loop_
_symmetry_equiv_pos_as_xyz
'x, y, z'
'-x, y, -z+1/2'
'x+1/2, y+1/2, z'
'-x+1/2, y+1/2, -z+1/2'
'-x, -y, -z'
'x, -y, z-1/2'
'-x+1/2, -y+1/2, -z'
'x+1/2, -y+1/2, z-1/2'

loop_
_atom_site_label
_atom_site_type_symbol
_atom_site_fract_x
_atom_site_fract_y
_atom_site_fract_z
_atom_site_U_iso_or_equiv
_atom_site_adp_type
_atom_site_occupancy
_atom_site_symmetry_multiplicity
_atom_site_calc_flag
_atom_site_refinement_flags
_atom_site_disorder_assembly
_atom_site_disorder_group
Co1 Co 0.5000 0.86465(2) 0.7500 0.04547(18) Uani 1 2 d S . .
O1 O 0.5000 0.7633(5) 0.7500 0.062(2) Uani 0.30 2 d SP . .
O2 O 0.523(2) 0.7254(10) 0.7760(14) 0.206(19) Uani 0.15 1 d P . .
N3 N 0.45761(12) 0.86017(10) 0.64970(11) 0.0464(4) Uani 1 1 d . A .
N4 N 0.40456(12) 0.85608(10) 0.79113(11) 0.0491(5) Uani 1 1 d . A .
N5 N 0.6105(2) 0.74871(17) 0.49836(16) 0.0963(11) Uani 1 1 d . . .
H5A H 0.6034 0.7522 0.5443 0.116 Uiso 1 1 calc R . .
N6 N 0.26761(15) 0.73281(16) 0.6269(2) 0.0873(9) Uani 1 1 d . . .
H6A H 0.3124 0.7380 0.6219 0.105 Uiso 1 1 calc R . .
O3 O 0.6261(4) 0.6726(3) 0.4110(3) 0.234(4) Uani 1 1 d . . .
O4 O 0.1830(2) 0.6566(2) 0.6385(4) 0.197(3) Uani 1 1 d . . .
C(A1 C 0.49237(15) 0.86294(13) 0.58508(13) 0.0512(6) Uani 1 1 d . . .
C(A2 C 0.38710(14) 0.85849(12) 0.63055(13) 0.0500(6) Uani 1 1 d . . .
C(A3 C 0.34044(14) 0.85256(14) 0.75358(15) 0.0537(6) Uani 1 1 d . . .
C(A4 C 0.38704(15) 0.85648(14) 0.86366(14) 0.0538(6) Uani 1 1 d . . .
C(B1 C 0.44263(17) 0.86370(17) 0.52447(15) 0.0643(7) Uani 1 1 d . A .
H(BA H 0.4532 0.8656 0.4753 0.077 Uiso 1 1 calc R . .
C(B2 C 0.37750(17) 0.86118(16) 0.55256(15) 0.0638(7) Uani 1 1 d . A .
H(BB H 0.3346 0.8612 0.5265 0.077 Uiso 1 1 calc R . .
C(B3 C 0.28302(16) 0.84872(19) 0.80324(17) 0.0682(8) Uani 1 1 d . A .
H(BC H 0.2352 0.8447 0.7909 0.082 Uiso 1 1 calc R . .
C(B4 C 0.31178(16) 0.85203(19) 0.87062(17) 0.0705(8) Uani 1 1 d . A .
H(BD H 0.2875 0.8515 0.9140 0.085 Uiso 1 1 calc R . .
C(M1 C 0.56523(15) 0.86246(13) 0.57737(14) 0.0538(6) Uani 1 1 d . . .
C(M2 C 0.33149(15) 0.85472(13) 0.67810(15) 0.0537(6) Uani 1 1 d . A .
C5 C 0.59352(15) 0.86935(16) 0.50226(14) 0.0593(7) Uani 1 1 d . . .
C6 C 0.61467(18) 0.81258(19) 0.46302(15) 0.0717(8) Uani 1 1 d . A .
C7 C 0.6393(2) 0.8202(3) 0.39303(18) 0.0932(13) Uani 1 1 d . . .
H7A H 0.6539 0.7825 0.3668 0.112 Uiso 1 1 calc R A .
C8 C 0.6421(2) 0.8853(3) 0.3624(2) 0.1037(15) Uani 1 1 d . A .
H8A H 0.6588 0.8907 0.3156 0.124 Uiso 1 1 calc R . .
C9 C 0.6211(2) 0.9393(3) 0.3993(2) 0.0978(14) Uani 1 1 d . . .
H9A H 0.6230 0.9821 0.3778 0.117 Uiso 1 1 calc R A .
C10 C 0.5965(2) 0.9329(2) 0.4695(2) 0.0811(10) Uani 1 1 d . A .
H10A H 0.5819 0.9712 0.4947 0.097 Uiso 1 1 calc R . .
C11 C 0.25712(15) 0.85243(16) 0.64644(16) 0.0604(7) Uani 1 1 d . . .
C12 C 0.22671(16) 0.79246(19) 0.62260(18) 0.0719(8) Uani 1 1 d . A .
C13 C 0.1573(2) 0.7929(3) 0.5941(2) 0.0951(12) Uani 1 1 d . . .
H13A H 0.1369 0.7527 0.5769 0.114 Uiso 1 1 calc R A .
C14 C 0.1192(2) 0.8520(3) 0.5915(3) 0.1096(16) Uani 1 1 d . A .
H14A H 0.0728 0.8518 0.5733 0.132 Uiso 1 1 calc R . .
C15 C 0.1490(2) 0.9105(3) 0.6152(3) 0.1059(15) Uani 1 1 d . . .
H15A H 0.1229 0.9506 0.6131 0.127 Uiso 1 1 calc R A .
C16 C 0.21699(19) 0.9117(2) 0.6422(2) 0.0822(10) Uani 1 1 d . A .
H16A H 0.2367 0.9526 0.6580 0.099 Uiso 1 1 calc R . .
C17 C 0.6152(3) 0.6857(3) 0.4766(3) 0.1161(16) Uani 1 1 d . . .
C18 C 0.2461(2) 0.6700(2) 0.6378(2) 0.0892(11) Uani 1 1 d . . .
C19 C 0.6104(3) 0.6304(2) 0.5308(3) 0.1000(13) Uani 1 1 d . . .
C20 C 0.6815(3) 0.6038(4) 0.5475(5) 0.187(4) Uani 1 1 d . . .
H20A H 0.7021 0.5878 0.5035 0.281 Uiso 1 1 calc R . .
H20B H 0.6784 0.5670 0.5816 0.281 Uiso 1 1 calc R . .
H20C H 0.7104 0.6393 0.5683 0.281 Uiso 1 1 calc R . .
C21 C 0.5619(5) 0.5729(4) 0.5019(6) 0.218(4) Uani 1 1 d U . .
H21A H 0.5785 0.5571 0.4559 0.327 Uiso 1 1 calc R . .
H21B H 0.5145 0.5897 0.4956 0.327 Uiso 1 1 calc R . .
H21C H 0.5626 0.5360 0.5362 0.327 Uiso 1 1 calc R . .
C22 C 0.5813(7) 0.6517(4) 0.6018(6) 0.243(6) Uani 1 1 d . . .
H22A H 0.6096 0.6878 0.6222 0.365 Uiso 1 1 calc R . .
H22B H 0.5820 0.6137 0.6347 0.365 Uiso 1 1 calc R . .
H22C H 0.5335 0.6672 0.5943 0.365 Uiso 1 1 calc R . .
C23 C 0.3017(3) 0.6143(2) 0.6484(3) 0.0961(12) Uani 1 1 d . . .
C24 C 0.2859(6) 0.5652(5) 0.5849(6) 0.242(5) Uani 1 1 d U . .
H24A H 0.3184 0.5277 0.5876 0.364 Uiso 1 1 calc R . .
H24B H 0.2912 0.5887 0.5395 0.364 Uiso 1 1 calc R . .
H24C H 0.2384 0.5485 0.5878 0.364 Uiso 1 1 calc R . .
C25 C 0.2902(4) 0.5780(5) 0.7150(5) 0.232(6) Uani 1 1 d . . .
H25A H 0.3032 0.6063 0.7558 0.348 Uiso 1 1 calc R . .
H25B H 0.3187 0.5375 0.7161 0.348 Uiso 1 1 calc R . .
H25C H 0.2412 0.5657 0.7174 0.348 Uiso 1 1 calc R . .
C26 C 0.3733(4) 0.6354(4) 0.6390(8) 0.273(8) Uani 1 1 d . . .
H26A H 0.3859 0.6690 0.6750 0.409 Uiso 1 1 calc R . .
H26B H 0.3779 0.6544 0.5912 0.409 Uiso 1 1 calc R . .
H26C H 0.4042 0.5969 0.6445 0.409 Uiso 1 1 calc R . .
N2 N 0.5000 1.0840(2) 0.7500 0.0751(10) Uani 1 2 d S . .
H2A H 0.5139 1.1233 0.7356 0.090 Uiso 0.50 1 calc PR A .
N1 N 0.4892(6) 0.9733(3) 0.7584(7) 0.0554(19) Uani 0.50 1 d P A -1
C1 C 0.5233(4) 1.0238(3) 0.7275(4) 0.0598(13) Uani 0.50 1 d P A -1
C3 C 0.4416(5) 1.0050(4) 0.8050(5) 0.0677(19) Uani 0.50 1 d P A -1
H3A H 0.4097 0.9821 0.8339 0.081 Uiso 0.50 1 calc PR A -1
C2 C 0.4481(4) 1.0710(4) 0.8020(4) 0.0758(17) Uani 0.50 1 d P A -1
H2B H 0.4235 1.1029 0.8288 0.091 Uiso 0.50 1 calc PR A -1
C4 C 0.5776(6) 1.0200(5) 0.6711(7) 0.096(3) Uani 0.50 1 d P A -1
H4A H 0.5877 0.9732 0.6607 0.144 Uiso 0.50 1 calc PR A -1
H4B H 0.6200 1.0421 0.6886 0.144 Uiso 0.50 1 calc PR A -1
H4C H 0.5603 1.0421 0.6275 0.144 Uiso 0.50 1 calc PR A -1
O1S O 0.4464(6) 0.2033(5) 0.7974(7) 0.187(5) Uani 0.50 1 d P . .
C1S C 0.4725(5) 0.2633(4) 0.7731(6) 0.211(4) Uani 1 1 d . . .
C2S C 0.0000 1.0039(13) 0.7500 0.268(10) Uani 0.80 2 d SPDU . .
C3S C -0.0319(15) 0.9432(11) 0.7265(14) 0.225(10) Uani 0.40 1 d PDU . .
O2SB O -0.0960(15) 0.9452(17) 0.6914(18) 0.201(9) Uani 0.20 1 d PDU B 1
O2SA O -0.0373(19) 0.9613(16) 0.6554(14) 0.201(9) Uani 0.20 1 d PDU B 2

loop_
_atom_site_aniso_label
_atom_site_aniso_U_11
_atom_site_aniso_U_22
_atom_site_aniso_U_33
_atom_site_aniso_U_23
_atom_site_aniso_U_13
_atom_site_aniso_U_12
Co1 0.0439(3) 0.0519(3) 0.0405(2) 0.000 0.00052(17) 0.000
O1 0.075(6) 0.044(5) 0.067(5) 0.000 -0.002(5) 0.000
O2 0.43(6) 0.048(10) 0.13(2) 0.024(11) -0.12(3) 0.021(18)
N3 0.0479(11) 0.0467(11) 0.0445(10) -0.0012(8) 0.0005(8) -0.0027(8)
N4 0.0479(11) 0.0554(12) 0.0439(9) 0.0016(8) -0.0001(8) -0.0020(9)
N5 0.154(3) 0.079(2) 0.0579(15) -0.0116(14) 0.0275(18) 0.001(2)
N6 0.0553(16) 0.081(2) 0.126(3) -0.0165(18) -0.0026(15) -0.0101(14)
O3 0.427(11) 0.168(5) 0.109(3) -0.040(3) 0.023(5) 0.078(6)
O4 0.084(2) 0.126(3) 0.383(8) 0.072(4) 0.046(4) -0.018(2)
C(A1 0.0565(15) 0.0541(14) 0.0428(11) 0.0013(10) -0.0016(10) -0.0021(11)
C(A2 0.0514(14) 0.0522(14) 0.0461(11) 0.0001(10) -0.0042(10) -0.0033(11)
C(A3 0.0473(14) 0.0611(16) 0.0529(13) 0.0012(11) 0.0034(10) -0.0039(11)
C(A4 0.0495(14) 0.0642(16) 0.0481(12) 0.0008(11) 0.0061(10) -0.0015(11)
C(B1 0.0642(17) 0.087(2) 0.0411(12) 0.0004(12) -0.0026(11) -0.0042(15)
C(B2 0.0554(16) 0.088(2) 0.0472(13) -0.0003(13) -0.0074(11) -0.0054(14)
C(B3 0.0464(15) 0.098(2) 0.0602(16) 0.0048(15) 0.0063(12) -0.0063(15)
C(B4 0.0534(16) 0.105(3) 0.0538(15) 0.0009(15) 0.0121(12) -0.0021(16)
C(M1 0.0592(15) 0.0595(15) 0.0428(11) 0.0011(10) 0.0053(10) -0.0019(12)
C(M2 0.0479(13) 0.0582(15) 0.0546(13) 0.0012(11) -0.0037(11) -0.0038(11)
C5 0.0528(15) 0.0800(19) 0.0453(12) 0.0082(12) 0.0043(11) -0.0032(13)
C6 0.075(2) 0.097(2) 0.0444(13) 0.0018(14) 0.0090(13) 0.0038(17)
C7 0.088(3) 0.143(4) 0.0496(16) 0.005(2) 0.0166(16) 0.016(2)
C8 0.075(2) 0.180(5) 0.0571(18) 0.038(3) 0.0136(17) 0.008(3)
C9 0.082(3) 0.128(4) 0.083(2) 0.051(3) 0.008(2) -0.007(2)
C10 0.081(2) 0.090(2) 0.0729(19) 0.0215(18) 0.0064(16) -0.0041(19)
C11 0.0480(14) 0.0769(19) 0.0559(14) 0.0054(12) -0.0046(11) 0.0011(13)
C12 0.0504(16) 0.089(2) 0.0752(19) -0.0081(16) -0.0087(13) -0.0039(15)
C13 0.060(2) 0.119(3) 0.105(3) -0.004(2) -0.0187(19) -0.012(2)
C14 0.058(2) 0.157(5) 0.113(3) 0.031(3) -0.024(2) 0.007(3)
C15 0.069(2) 0.119(4) 0.129(4) 0.042(3) -0.006(2) 0.026(2)
C16 0.069(2) 0.079(2) 0.099(3) 0.0130(19) -0.0021(18) 0.0098(17)
C17 0.143(5) 0.114(4) 0.091(3) -0.010(3) -0.007(3) 0.034(3)
C18 0.073(2) 0.089(3) 0.106(3) 0.000(2) 0.015(2) -0.012(2)
C19 0.087(3) 0.090(3) 0.122(4) 0.003(2) -0.008(3) 0.011(2)
C20 0.087(4) 0.209(7) 0.263(9) 0.115(7) -0.031(5) 0.000(4)
C21 0.195(7) 0.160(6) 0.291(10) 0.032(7) -0.127(7) -0.035(5)
C22 0.382(15) 0.131(5) 0.226(10) 0.093(6) 0.150(10) 0.035(8)
C23 0.103(3) 0.083(3) 0.104(3) -0.006(2) 0.030(2) 0.002(2)
C24 0.301(11) 0.204(8) 0.221(9) -0.083(7) 0.000(8) 0.093(8)
C25 0.192(8) 0.313(13) 0.196(8) 0.144(8) 0.077(7) 0.108(8)
C26 0.101(5) 0.184(8) 0.54(2) 0.170(11) 0.109(9) 0.056(5)
N2 0.075(2) 0.063(2) 0.087(3) 0.000 -0.003(2) 0.000
N1 0.048(7) 0.064(3) 0.053(6) 0.002(3) -0.001(3) -0.003(3)
C1 0.061(4) 0.052(3) 0.066(4) -0.002(3) -0.003(3) -0.004(3)
C3 0.082(6) 0.058(5) 0.064(4) 0.004(3) 0.015(4) 0.001(4)
C2 0.078(5) 0.072(4) 0.077(4) -0.004(3) 0.005(3) 0.011(4)
C4 0.101(7) 0.068(6) 0.122(9) 0.009(5) 0.048(6) -0.015(4)
O1S 0.209(10) 0.095(6) 0.263(12) -0.015(6) 0.120(9) 0.012(6)
C1S 0.236(10) 0.140(6) 0.264(11) -0.067(6) 0.133(8) -0.052(6)
C2S 0.30(2) 0.193(18) 0.30(2) 0.000 -0.065(19) 0.000
C3S 0.28(3) 0.183(18) 0.21(2) 0.085(17) 0.037(18) 0.089(18)
O2SB 0.24(3) 0.177(17) 0.189(19) -0.016(15) 0.018(16) 0.067(19)
O2SA 0.24(3) 0.177(17) 0.189(19) -0.016(15) 0.018(16) 0.067(19)

loop_
_atom_type_symbol
_atom_type_description
_atom_type_scat_dispersion_real
_atom_type_scat_dispersion_imag
_atom_type_scat_source
C C 0.0033 0.0016 'International Tables Vol C Tables 4.2.6.8 and 6.1.1.4'
H H 0.0000 0.0000 'International Tables Vol C Tables 4.2.6.8 and 6.1.1.4'
N N 0.0061 0.0033 'International Tables Vol C Tables 4.2.6.8 and 6.1.1.4'
O O 0.0106 0.0060 'International Tables Vol C Tables 4.2.6.8 and 6.1.1.4'
Co Co 0.3494 0.9721 'International Tables Vol C Tables 4.2.6.8 and 6.1.1.4'

loop_
_geom_angle_atom_site_label_1
_geom_angle_atom_site_label_2
_geom_angle_atom_site_label_3
_geom_angle
_geom_angle_site_symmetry_1
_geom_angle_site_symmetry_3
N4 Co1 N4 170.26(12) . 2_656
N4 Co1 N3 89.47(9) . 2_656
N4 Co1 N3 90.10(9) 2_656 2_656
N4 Co1 N3 90.10(9) . .
N4 Co1 N3 89.47(9) 2_656 .
N3 Co1 N3 174.92(12) 2_656 .
N4 Co1 O1 85.13(6) . .
N4 Co1 O1 85.13(6) 2_656 .
N3 Co1 O1 87.46(6) 2_656 .
N3 Co1 O1 87.46(6) . .
N4 Co1 N1 88.2(2) . .
N4 Co1 N1 101.6(2) 2_656 .
N3 Co1 N1 90.8(4) 2_656 .
N3 Co1 N1 94.2(4) . .
O1 Co1 N1 173.10(16) . .
N4 Co1 N1 101.6(2) . 2_656
N4 Co1 N1 88.2(2) 2_656 2_656
N3 Co1 N1 94.2(4) 2_656 2_656
N3 Co1 N1 90.8(4) . 2_656
O1 Co1 N1 173.10(16) . 2_656
N1 Co1 N1 13.8(3) . 2_656
O2 O1 O2 81(3) . 2_656
O2 O1 Co1 139.3(16) . .
O2 O1 Co1 139.3(16) 2_656 .
O1 O2 O2 49.3(16) . 2_656
C(A2 N3 C(A1 105.4(2) . .
C(A2 N3 Co1 127.02(18) . .
C(A1 N3 Co1 127.40(18) . .
C(A3 N4 C(A4 104.5(2) . .
C(A3 N4 Co1 127.64(18) . .
C(A4 N4 Co1 127.78(18) . .
C17 N5 C6 134.1(3) . .
C17 N5 H5A 112.9 . .
C6 N5 H5A 112.9 . .
C18 N6 C12 128.2(3) . .
C18 N6 H6A 115.9 . .
C12 N6 H6A 115.9 . .
N3 C(A1 C(M1 126.1(2) . .
N3 C(A1 C(B1 110.5(2) . .
C(M1 C(A1 C(B1 123.4(3) . .
N3 C(A2 C(M2 126.1(2) . .
N3 C(A2 C(B2 110.4(2) . .
C(M2 C(A2 C(B2 123.5(3) . .
N4 C(A3 C(M2 125.2(2) . .
N4 C(A3 C(B3 110.8(2) . .
C(M2 C(A3 C(B3 124.0(3) . .
N4 C(A4 C(M1 125.5(3) . 2_656
N4 C(A4 C(B4 110.6(2) . .
C(M1 C(A4 C(B4 123.9(3) 2_656 .
C(B2 C(B1 C(A1 106.8(2) . .
C(B2 C(B1 H(BA 126.6 . .
C(A1 C(B1 H(BA 126.6 . .
C(B1 C(B2 C(A2 106.9(2) . .
C(B1 C(B2 H(BB 126.5 . .
C(A2 C(B2 H(BB 126.5 . .
C(B4 C(B3 C(A3 106.8(3) . .
C(B4 C(B3 H(BC 126.6 . .
C(A3 C(B3 H(BC 126.6 . .
C(B3 C(B4 C(A4 107.3(3) . .
C(B3 C(B4 H(BD 126.3 . .
C(A4 C(B4 H(BD 126.3 . .
C(A1 C(M1 C(A4 122.9(2) . 2_656
C(A1 C(M1 C5 118.3(2) . .
C(A4 C(M1 C5 118.8(3) 2_656 .
C(A2 C(M2 C(A3 123.7(3) . .
C(A2 C(M2 C11 118.4(2) . .
C(A3 C(M2 C11 117.9(3) . .
C10 C5 C6 118.8(3) . .
C10 C5 C(M1 120.0(3) . .
C6 C5 C(M1 121.2(3) . .
C7 C6 C5 120.1(4) . .
C7 C6 N5 123.0(4) . .
C5 C6 N5 117.0(3) . .
C6 C7 C8 119.2(4) . .
C6 C7 H7A 120.4 . .
C8 C7 H7A 120.4 . .
C9 C8 C7 120.8(3) . .
C9 C8 H8A 119.6 . .
C7 C8 H8A 119.6 . .
C8 C9 C10 120.9(4) . .
C8 C9 H9A 119.5 . .
C10 C9 H9A 119.5 . .
C5 C10 C9 120.2(4) . .
C5 C10 H10A 119.9 . .
C9 C10 H10A 119.9 . .
C12 C11 C16 118.5(3) . .
C12 C11 C(M2 121.6(3) . .
C16 C11 C(M2 119.8(3) . .
C11 C12 C13 119.5(4) . .
C11 C12 N6 118.2(3) . .
C13 C12 N6 122.3(3) . .
C14 C13 C12 120.4(4) . .
C14 C13 H13A 119.8 . .
C12 C13 H13A 119.8 . .
C15 C14 C13 120.0(4) . .
C15 C14 H14A 120.0 . .
C13 C14 H14A 120.0 . .
C14 C15 C16 120.8(4) . .
C14 C15 H15A 119.6 . .
C16 C15 H15A 119.6 . .
C15 C16 C11 120.8(4) . .
C15 C16 H16A 119.6 . .
C11 C16 H16A 119.6 . .
O3 C17 N5 120.2(5) . .
O3 C17 C19 120.6(5) . .
N5 C17 C19 119.1(4) . .
O4 C18 N6 120.7(4) . .
O4 C18 C23 120.8(4) . .
N6 C18 C23 118.5(4) . .
C20 C19 C17 109.2(5) . .
C20 C19 C22 106.1(7) . .
C17 C19 C22 114.4(4) . .
C20 C19 C21 110.1(6) . .
C17 C19 C21 110.9(5) . .
C22 C19 C21 106.0(7) . .
C19 C20 H20A 109.5 . .
C19 C20 H20B 109.5 . .
H20A C20 H20B 109.5 . .
C19 C20 H20C 109.5 . .
H20A C20 H20C 109.5 . .
H20B C20 H20C 109.5 . .
C19 C21 H21A 109.5 . .
C19 C21 H21B 109.5 . .
H21A C21 H21B 109.5 . .
C19 C21 H21C 109.5 . .
H21A C21 H21C 109.5 . .
H21B C21 H21C 109.5 . .
C19 C22 H22A 109.5 . .
C19 C22 H22B 109.5 . .
H22A C22 H22B 109.5 . .
C19 C22 H22C 109.5 . .
H22A C22 H22C 109.5 . .
H22B C22 H22C 109.5 . .
C26 C23 C25 114.4(7) . .
C26 C23 C18 115.3(4) . .
C25 C23 C18 110.2(4) . .
C26 C23 C24 104.7(8) . .
C25 C23 C24 107.5(8) . .
C18 C23 C24 103.7(5) . .
C23 C24 H24A 109.5 . .
C23 C24 H24B 109.5 . .
H24A C24 H24B 109.5 . .
C23 C24 H24C 109.5 . .
H24A C24 H24C 109.5 . .
H24B C24 H24C 109.5 . .
C23 C25 H25A 109.5 . .
C23 C25 H25B 109.5 . .
H25A C25 H25B 109.5 . .
C23 C25 H25C 109.5 . .
H25A C25 H25C 109.5 . .
H25B C25 H25C 109.5 . .
C23 C26 H26A 109.5 . .
C23 C26 H26B 109.5 . .
H26A C26 H26B 109.5 . .
C23 C26 H26C 109.5 . .
H26A C26 H26C 109.5 . .
H26B C26 H26C 109.5 . .
C1 N2 C1 54.7(7) 2_656 .
C1 N2 C2 106.9(5) 2_656 2_656
C1 N2 C2 52.2(4) . 2_656
C1 N2 C2 52.2(4) 2_656 .
C1 N2 C2 106.9(5) . .
C2 N2 C2 159.1(7) 2_656 .
C1 N2 H2A 178.5 2_656 .
C1 N2 H2A 126.6 . .
C2 N2 H2A 74.3 2_656 .
C2 N2 H2A 126.6 . .
C1 N1 C3 104.9(6) . .
C1 N1 Co1 131.9(5) . .
C3 N1 Co1 123.1(5) . .
N1 C1 N2 111.4(7) . .
N1 C1 C4 128.3(7) . .
N2 C1 C4 120.2(6) . .
C2 C3 N1 110.6(8) . .
C2 C3 H3A 124.7 . .
N1 C3 H3A 124.7 . .
C3 C2 N2 106.1(7) . .
C3 C2 H2B 127.0 . .
N2 C2 H2B 127.0 . .
C1 C4 H4A 109.5 . .
C1 C4 H4B 109.5 . .
H4A C4 H4B 109.5 . .
C1 C4 H4C 109.5 . .
H4A C4 H4C 109.5 . .
H4B C4 H4C 109.5 . .
O1S C1S C1S 119.8(5) . 2_656
C3S C2S C3S 63(2) 2_556 .
O2SA C3S O2SB 60(2) . .
O2SA C3S C2S 95.3(19) . .
O2SB C3S C2S 119(2) . .
O2SA C3S C3S 127(4) . 2_556
O2SB C3S C3S 172(4) . 2_556
C2S C3S C3S 58.5(12) . 2_556

loop_
_geom_bond_atom_site_label_1
_geom_bond_atom_site_label_2
_geom_bond_distance
_geom_bond_site_symmetry_2
Co1 N4 1.983(2) .
Co1 N4 1.983(2) 2_656
Co1 N3 1.988(2) 2_656
Co1 N3 1.988(2) .
Co1 O1 1.993(9) .
Co1 N1 2.153(5) .
Co1 N1 2.153(5) 2_656
O1 O2 0.98(2) .
O1 O2 0.98(2) 2_656
O2 O2 1.28(5) 2_656
N3 C(A2 1.369(3) .
N3 C(A1 1.373(3) .
N4 C(A3 1.379(3) .
N4 C(A4 1.381(3) .
N5 C17 1.306(6) .
N5 C6 1.417(5) .
N5 H5A 0.8600 .
N6 C18 1.317(5) .
N6 C12 1.406(5) .
N6 H6A 0.8600 .
O3 C17 1.253(6) .
O4 C18 1.221(5) .
C(A1 C(M1 1.389(4) .
C(A1 C(B1 1.435(4) .
C(A2 C(M2 1.388(4) .
C(A2 C(B2 1.438(4) .
C(A3 C(M2 1.391(4) .
C(A3 C(B3 1.439(4) .
C(A4 C(M1 1.394(4) 2_656
C(A4 C(B4 1.435(4) .
C(B1 C(B2 1.350(4) .
C(B1 H(BA 0.9300 .
C(B2 H(BB 0.9300 .
C(B3 C(B4 1.337(4) .
C(B3 H(BC 0.9300 .
C(B4 H(BD 0.9300 .
C(M1 C(A4 1.394(4) 2_656
C(M1 C5 1.499(4) .
C(M2 C11 1.506(4) .
C5 C10 1.388(5) .
C5 C6 1.393(5) .
C6 C7 1.387(4) .
C7 C8 1.400(7) .
C7 H7A 0.9300 .
C8 C9 1.326(7) .
C8 H8A 0.9300 .
C9 C10 1.389(5) .
C9 H9A 0.9300 .
C10 H10A 0.9300 .
C11 C12 1.378(5) .
C11 C16 1.392(5) .
C12 C13 1.398(5) .
C13 C14 1.366(7) .
C13 H13A 0.9300 .
C14 C15 1.348(7) .
C14 H14A 0.9300 .
C15 C16 1.364(6) .
C15 H15A 0.9300 .
C16 H16A 0.9300 .
C17 C19 1.477(7) .
C18 C23 1.527(6) .
C19 C20 1.466(7) .
C19 C22 1.489(10) .
C19 C21 1.539(8) .
C20 H20A 0.9600 .
C20 H20B 0.9600 .
C20 H20C 0.9600 .
C21 H21A 0.9600 .
C21 H21B 0.9600 .
C21 H21C 0.9600 .
C22 H22A 0.9600 .
C22 H22B 0.9600 .
C22 H22C 0.9600 .
C23 C26 1.431(8) .
C23 C25 1.437(8) .
C23 C24 1.536(10) .
C24 H24A 0.9600 .
C24 H24B 0.9600 .
C24 H24C 0.9600 .
C25 H25A 0.9600 .
C25 H25B 0.9600 .
C25 H25C 0.9600 .
C26 H26A 0.9600 .
C26 H26B 0.9600 .
C26 H26C 0.9600 .
N2 C1 1.332(8) 2_656
N2 C1 1.332(8) .
N2 C2 1.412(8) 2_656
N2 C2 1.412(8) .
N2 H2A 0.8600 .
N1 C1 1.319(8) .
N1 C3 1.405(11) .
C1 C4 1.481(11) .
C3 C2 1.304(12) .
C3 H3A 0.9300 .
C2 H2B 0.9300 .
C4 H4A 0.9600 .
C4 H4B 0.9600 .
C4 H4C 0.9600 .
O1S C1S 1.358(11) .
C1S C1S 1.360(14) 2_656
C2S C3S 1.400(17) 2_556
C2S C3S 1.400(17) .
C3S O2SA 1.353(18) .
C3S O2SB 1.356(18) .
C3S C3S 1.46(5) 2_556
